data_1516162
loop_
_publ_author_name
'Bushuyev, Oleksandr S.'
'Corkery, T. Christopher'
'Barrett, Christopher J.'
'Fri\<s\<ci\'c, Tomislav'

_publ_section_title
;
 Photo-mechanical azobenzene cocrystals and in situ X-ray diffraction
 monitoring of their optically-induced crystal-to-crystal isomerisation
;
_journal_issue 8
_journal_name_full 'Chemical Science'
_journal_page_first 3158
_journal_paper_doi 10.1039/c4sc00987h
_journal_volume 5
_journal_year 2014
_chemical_formula_sum 'C24 H10 F8 I2 N4'
_chemical_formula_weight 760.16
_chemical_name_systematic
; 
 ? 
;
_space_group_IT_number 15
_symmetry_cell_setting monoclinic
_symmetry_space_group_name_Hall '-C 2yc'
_symmetry_space_group_name_H-M 'C 1 2/c 1'
_atom_sites_solution_hydrogens geom
_atom_sites_solution_primary direct
_atom_sites_solution_secondary difmap
_audit_creation_method SHELXL-97
_cell_angle_alpha 90.00
_cell_angle_beta 123.6470(10)
_cell_angle_gamma 90.00
_cell_formula_units_Z 8
_cell_length_a 40.225(5)
_cell_length_b 5.8436(7)
_cell_length_c 25.726(3)
_cell_measurement_reflns_used 6173
_cell_measurement_temperature 100(2)
_cell_measurement_theta_max 27.87
_cell_measurement_theta_min 2.43
_cell_volume 5034.0(11)
_computing_cell_refinement 'Bruker SAINT'
_computing_data_collection 'Bruker APEX2'
_computing_data_reduction 'Bruker SAINT'
_computing_molecular_graphics 'Bruker SHELXTL'
_computing_publication_material 'Bruker SHELXTL'
_computing_structure_refinement 'SHELXL-97 (Sheldrick, 2008)'
_computing_structure_solution 'SHELXS-97 (Sheldrick, 2008)'
_diffrn_ambient_temperature 100(2)
_diffrn_measured_fraction_theta_full 1.000
_diffrn_measured_fraction_theta_max 0.975
_diffrn_measurement_device_type 'Bruker APEX-II CCD'
_diffrn_measurement_method '\f and \w scans'
_diffrn_radiation_monochromator graphite
_diffrn_radiation_source 'fine-focus sealed tube'
_diffrn_radiation_type MoK\a
_diffrn_radiation_wavelength 0.71073
_diffrn_reflns_av_R_equivalents 0.0344
_diffrn_reflns_av_sigmaI/netI 0.0383
_diffrn_reflns_limit_h_max 51
_diffrn_reflns_limit_h_min -52
_diffrn_reflns_limit_k_max 7
_diffrn_reflns_limit_k_min -6
_diffrn_reflns_limit_l_max 33
_diffrn_reflns_limit_l_min -33
_diffrn_reflns_number 17313
_diffrn_reflns_theta_full 25.00
_diffrn_reflns_theta_max 27.48
_diffrn_reflns_theta_min 1.22
_exptl_absorpt_coefficient_mu 2.580
_exptl_absorpt_correction_T_max 0.7788
_exptl_absorpt_correction_T_min 0.2336
_exptl_absorpt_correction_type multi-scan
_exptl_absorpt_process_details SADABS
_exptl_crystal_colour yellow
_exptl_crystal_density_diffrn 2.006
_exptl_crystal_density_method 'not measured'
_exptl_crystal_description Needle
_exptl_crystal_F_000 2880
_exptl_crystal_size_max 0.80
_exptl_crystal_size_mid 0.22
_exptl_crystal_size_min 0.10
_refine_diff_density_max 1.305
_refine_diff_density_min -0.563
_refine_diff_density_rms 0.114
_refine_ls_extinction_method none
_refine_ls_goodness_of_fit_ref 1.039
_refine_ls_hydrogen_treatment constr
_refine_ls_matrix_type full
_refine_ls_number_parameters 343
_refine_ls_number_reflns 5644
_refine_ls_number_restraints 0
_refine_ls_restrained_S_all 1.039
_refine_ls_R_factor_all 0.0389
_refine_ls_R_factor_gt 0.0277
_refine_ls_shift/su_max 0.001
_refine_ls_shift/su_mean 0.000
_refine_ls_structure_factor_coef Fsqd
_refine_ls_weighting_details 'calc w=1/[\s^2^(Fo^2^)+(0.0238P)^2^+10.3501P] where P=(Fo^2^+2Fc^2^)/3'
_refine_ls_weighting_scheme calc
_refine_ls_wR_factor_gt 0.0580
_refine_ls_wR_factor_ref 0.0656
_reflns_number_gt 4606
_reflns_number_total 5644
_reflns_threshold_expression >2sigma(I)
_cod_data_source_file c4sc00987h6.cif
_cod_data_source_block (cis-2)(cis-bpe)
_cod_depositor_comments
;
The following automatic conversions were performed:

'_symmetry_cell_setting' value 'Monoclinic' changed to 'monoclinic'
according to
/usr/data/users/saulius/crontab/automatic-downloads/rss-feeds/RSC/lib/dictionaries/cif_core.dic
dictionary named 'cif_core.dic' version 2.4.2 from 2011-04-26.

Automatic conversion script
Id: cif_fix_values 2281 2013-09-26 08:29:07Z andrius 

 Adding full bibliography for 1516158--1516167.cif.
;
_cod_original_cell_volume 5033.9(10)
_cod_original_sg_symbol_H-M C2/c
_cod_database_code 1516162

loop_
_symmetry_equiv_pos_as_xyz
'x, y, z'
'-x, y, -z+1/2'
'x+1/2, y+1/2, z'
'-x+1/2, y+1/2, -z+1/2'
'-x, -y, -z'
'x, -y, z-1/2'
'-x+1/2, -y+1/2, -z'
'x+1/2, -y+1/2, z-1/2'

loop_
_atom_site_label
_atom_site_type_symbol
_atom_site_fract_x
_atom_site_fract_y
_atom_site_fract_z
_atom_site_U_iso_or_equiv
_atom_site_adp_type
_atom_site_occupancy
_atom_site_symmetry_multiplicity
_atom_site_calc_flag
_atom_site_refinement_flags
I2 I 0.228762(6) 0.05657(4) 0.377645(10) 0.02017(6) Uani 1 1 d .
I1 I 0.002226(7) -0.15044(4) 0.388323(12) 0.02847(7) Uani 1 1 d .
F5 F 0.17661(6) 0.5096(3) 0.31277(9) 0.0271(5) Uani 1 1 d .
F6 F 0.13906(6) 0.7985(3) 0.34507(10) 0.0304(5) Uani 1 1 d .
F4 F 0.02407(6) 0.1735(4) 0.31132(10) 0.0416(6) Uani 1 1 d .
F1 F 0.06420(7) 0.0960(4) 0.52122(10) 0.0372(6) Uani 1 1 d .
F2 F 0.11303(6) 0.4567(4) 0.55196(9) 0.0340(5) Uani 1 1 d .
F3 F 0.07191(6) 0.5343(4) 0.34220(10) 0.0354(5) Uani 1 1 d .
F7 F 0.17307(5) 0.3291(4) 0.51667(9) 0.0259(5) Uani 1 1 d .
F8 F 0.21289(5) 0.0476(3) 0.48732(9) 0.0241(4) Uani 1 1 d .
N3 N 0.94747(9) 0.5001(6) 0.34656(15) 0.0318(8) Uani 1 1 d .
C20 C 0.82130(9) 0.0276(6) 0.32184(15) 0.0195(7) Uani 1 1 d .
N4 N 0.77613(8) 0.2986(5) 0.35107(14) 0.0237(6) Uani 1 1 d .
C19 C 0.80662(9) 0.2388(6) 0.29421(15) 0.0203(7) Uani 1 1 d .
H4 H 0.8119 0.2962 0.2649 0.024 Uiso 1 1 calc R
N1 N 0.14093(8) 0.7516(5) 0.45263(14) 0.0266(7) Uani 1 1 d .
N2 N 0.11536(8) 0.7126(5) 0.46484(14) 0.0265(7) Uani 1 1 d .
C13 C 0.93310(11) 0.4358(7) 0.38026(18) 0.0295(8) Uani 1 1 d .
H1 H 0.9413 0.5183 0.4174 0.035 Uiso 1 1 calc R
C14 C 0.90691(10) 0.2558(7) 0.36402(16) 0.0254(8) Uani 1 1 d .
H2 H 0.8972 0.2183 0.3893 0.030 Uiso 1 1 calc R
C15 C 0.89473(9) 0.1293(6) 0.31042(16) 0.0218(7) Uani 1 1 d .
C23 C 0.87091(10) -0.0799(6) 0.29437(16) 0.0241(8) Uani 1 1 d .
H4A H 0.8769 -0.1972 0.2752 0.029 Uiso 1 1 calc R
C24 C 0.84202(11) -0.1273(6) 0.30311(17) 0.0257(8) Uani 1 1 d .
H5 H 0.8335 -0.2823 0.2964 0.031 Uiso 1 1 calc R
C21 C 0.81282(11) -0.0440(6) 0.36523(16) 0.0250(8) Uani 1 1 d .
H6 H 0.8222 -0.1878 0.3855 0.030 Uiso 1 1 calc R
C22 C 0.79059(11) 0.0964(6) 0.37844(17) 0.0274(8) Uani 1 1 d .
H7 H 0.7854 0.0460 0.4084 0.033 Uiso 1 1 calc R
C18 C 0.78432(10) 0.3655(6) 0.30953(16) 0.0238(7) Uani 1 1 d .
H8 H 0.7741 0.5089 0.2894 0.029 Uiso 1 1 calc R
C16 C 0.90973(10) 0.1988(7) 0.27524(16) 0.0266(8) Uani 1 1 d .
H9 H 0.9022 0.1192 0.2380 0.032 Uiso 1 1 calc R
C17 C 0.93546(11) 0.3828(7) 0.29433(18) 0.0303(9) Uani 1 1 d .
H10 H 0.9450 0.4278 0.2694 0.036 Uiso 1 1 calc R
C7 C 0.19580(9) 0.2695(6) 0.39904(15) 0.0193(7) Uani 1 1 d .
C8 C 0.17639(10) 0.4627(6) 0.36396(16) 0.0212(7) Uani 1 1 d .
C9 C 0.15702(10) 0.6123(6) 0.38003(16) 0.0217(7) Uani 1 1 d .
C10 C 0.15532(9) 0.5701(6) 0.43152(16) 0.0205(7) Uani 1 1 d .
C4 C 0.09441(10) 0.4983(6) 0.44811(16) 0.0217(7) Uani 1 1 d .
C3 C 0.09067(10) 0.3845(6) 0.49218(15) 0.0225(8) Uani 1 1 d .
C2 C 0.06580(10) 0.2011(7) 0.47605(17) 0.0263(8) Uani 1 1 d .
C1 C 0.04241(10) 0.1229(6) 0.41508(17) 0.0250(8) Uani 1 1 d .
C5 C 0.07126(10) 0.4208(6) 0.38723(16) 0.0238(8) Uani 1 1 d .
C6 C 0.04593(10) 0.2377(7) 0.37136(16) 0.0278(8) Uani 1 1 d .
C11 C 0.17366(9) 0.3744(6) 0.46590(16) 0.0213(7) Uani 1 1 d .
C12 C 0.19411(9) 0.2290(6) 0.45055(15) 0.0194(7) Uani 1 1 d .

loop_
_atom_site_aniso_label
_atom_site_aniso_U_11
_atom_site_aniso_U_22
_atom_site_aniso_U_33
_atom_site_aniso_U_23
_atom_site_aniso_U_13
_atom_site_aniso_U_12
I2 0.02197(11) 0.01923(12) 0.02487(12) -0.00322(9) 0.01644(10) -0.00210(9)
I1 0.02135(11) 0.02490(14) 0.04088(15) 0.00103(11) 0.01833(11) 0.00086(10)
F5 0.0366(11) 0.0245(12) 0.0314(11) 0.0039(9) 0.0258(10) 0.0013(9)
F6 0.0373(12) 0.0216(12) 0.0431(13) 0.0091(10) 0.0290(11) 0.0069(9)
F4 0.0363(12) 0.0590(17) 0.0238(12) -0.0079(11) 0.0131(10) -0.0175(12)
F1 0.0420(13) 0.0428(15) 0.0323(12) 0.0062(11) 0.0239(11) -0.0035(11)
F2 0.0340(11) 0.0464(15) 0.0246(11) -0.0095(10) 0.0181(10) -0.0049(11)
F3 0.0320(11) 0.0476(15) 0.0282(11) 0.0066(11) 0.0177(10) -0.0065(11)
F7 0.0243(10) 0.0362(13) 0.0233(10) 0.0019(9) 0.0169(9) 0.0033(9)
F8 0.0246(10) 0.0256(11) 0.0254(10) 0.0045(9) 0.0159(9) 0.0059(9)
N3 0.0252(16) 0.031(2) 0.041(2) 0.0002(15) 0.0196(15) -0.0036(14)
C20 0.0212(16) 0.0147(17) 0.0250(18) -0.0037(14) 0.0144(15) -0.0038(13)
N4 0.0284(15) 0.0208(17) 0.0317(17) -0.0030(13) 0.0228(14) -0.0013(12)
C19 0.0226(16) 0.0194(18) 0.0248(18) 0.0000(15) 0.0168(15) -0.0031(14)
N1 0.0277(15) 0.0214(17) 0.0367(18) -0.0055(14) 0.0216(14) -0.0006(13)
N2 0.0257(15) 0.0251(18) 0.0340(17) -0.0043(14) 0.0198(14) -0.0003(13)
C13 0.0291(19) 0.028(2) 0.033(2) -0.0089(17) 0.0188(17) -0.0047(17)
C14 0.0240(17) 0.030(2) 0.029(2) -0.0016(16) 0.0189(16) -0.0002(16)
C15 0.0190(16) 0.0209(19) 0.0268(19) 0.0027(15) 0.0134(15) 0.0055(14)
C23 0.0296(18) 0.022(2) 0.0274(19) -0.0023(15) 0.0197(16) 0.0033(15)
C24 0.0346(19) 0.0147(18) 0.035(2) -0.0034(15) 0.0237(18) -0.0014(15)
C21 0.0341(19) 0.0168(19) 0.0268(19) 0.0024(15) 0.0185(17) -0.0011(16)
C22 0.038(2) 0.022(2) 0.033(2) -0.0016(16) 0.0266(18) -0.0056(16)
C18 0.0250(17) 0.0197(19) 0.0275(19) 0.0013(15) 0.0151(16) -0.0011(15)
C16 0.0266(18) 0.034(2) 0.0230(19) 0.0011(16) 0.0161(16) 0.0026(16)
C17 0.0274(18) 0.036(2) 0.035(2) 0.0043(18) 0.0223(18) 0.0014(17)
C7 0.0199(15) 0.0192(18) 0.0224(17) -0.0044(14) 0.0140(14) -0.0030(14)
C8 0.0264(17) 0.0170(18) 0.0262(18) 0.0003(15) 0.0183(16) -0.0034(14)
C9 0.0226(17) 0.0157(18) 0.0302(19) 0.0037(15) 0.0168(16) -0.0017(14)
C10 0.0181(15) 0.0180(18) 0.0294(19) -0.0045(15) 0.0155(15) -0.0018(14)
C4 0.0187(16) 0.0219(19) 0.0294(19) -0.0019(15) 0.0163(15) 0.0024(14)
C3 0.0199(16) 0.029(2) 0.0203(18) -0.0016(15) 0.0124(15) 0.0014(14)
C2 0.0241(17) 0.033(2) 0.0282(19) 0.0046(16) 0.0183(16) 0.0045(15)
C1 0.0193(16) 0.025(2) 0.031(2) 0.0008(16) 0.0140(16) 0.0007(14)
C5 0.0226(17) 0.030(2) 0.0234(18) 0.0056(16) 0.0153(15) 0.0035(15)
C6 0.0208(17) 0.038(2) 0.0209(18) -0.0041(17) 0.0094(15) -0.0052(16)
C11 0.0196(16) 0.027(2) 0.0235(18) -0.0026(15) 0.0155(15) -0.0035(14)
C12 0.0169(15) 0.0184(18) 0.0224(17) 0.0011(14) 0.0105(14) -0.0007(13)

loop_
_atom_type_symbol
_atom_type_description
_atom_type_scat_dispersion_real
_atom_type_scat_dispersion_imag
_atom_type_scat_source
C C 0.0033 0.0016 'International Tables Vol C Tables 4.2.6.8 and 6.1.1.4'
H H 0.0000 0.0000 'International Tables Vol C Tables 4.2.6.8 and 6.1.1.4'
N N 0.0061 0.0033 'International Tables Vol C Tables 4.2.6.8 and 6.1.1.4'
F F 0.0171 0.0103 'International Tables Vol C Tables 4.2.6.8 and 6.1.1.4'
I I -0.4742 1.8119 'International Tables Vol C Tables 4.2.6.8 and 6.1.1.4'

loop_
_geom_angle_atom_site_label_1
_geom_angle_atom_site_label_2
_geom_angle_atom_site_label_3
_geom_angle
C13 N3 C17 117.6(3)
C19 C20 C21 117.0(3)
C19 C20 C24 122.4(3)
C21 C20 C24 120.4(3)
C22 N4 C18 116.9(3)
C18 C19 C20 119.5(3)
N2 N1 C10 121.0(3)
N1 N2 C4 120.7(3)
N3 C13 C14 123.4(3)
C13 C14 C15 119.7(3)
C14 C15 C16 116.5(3)
C14 C15 C23 122.6(3)
C16 C15 C23 120.6(3)
C24 C23 C15 128.5(3)
C23 C24 C20 129.1(3)
C22 C21 C20 119.6(3)
N4 C22 C21 123.2(3)
N4 C18 C19 123.9(3)
C17 C16 C15 120.2(3)
N3 C17 C16 122.6(3)
C12 C7 C8 117.0(3)
C12 C7 I2 121.5(3)
C8 C7 I2 121.4(2)
F5 C8 C9 118.3(3)
F5 C8 C7 119.7(3)
C9 C8 C7 122.0(3)
F6 C9 C8 119.9(3)
F6 C9 C10 119.5(3)
C8 C9 C10 120.6(3)
C11 C10 C9 117.9(3)
C11 C10 N1 123.2(3)
C9 C10 N1 118.0(3)
C5 C4 C3 117.2(3)
C5 C4 N2 122.7(3)
C3 C4 N2 118.9(3)
F2 C3 C2 120.4(3)
F2 C3 C4 118.3(3)
C2 C3 C4 121.3(3)
F1 C2 C3 118.2(3)
F1 C2 C1 120.0(3)
C3 C2 C1 121.8(3)
C6 C1 C2 116.7(3)
C6 C1 I1 120.7(3)
C2 C1 I1 122.6(3)
F3 C5 C6 119.5(3)
F3 C5 C4 119.4(3)
C6 C5 C4 121.0(3)
F4 C6 C5 117.7(3)
F4 C6 C1 120.3(3)
C5 C6 C1 122.0(3)
F7 C11 C10 119.6(3)
F7 C11 C12 119.3(3)
C10 C11 C12 121.1(3)
F8 C12 C11 118.4(3)
F8 C12 C7 120.2(3)
C11 C12 C7 121.4(3)

loop_
_geom_bond_atom_site_label_1
_geom_bond_atom_site_label_2
_geom_bond_distance
I2 C7 2.102(3)
I1 C1 2.099(4)
F5 C8 1.350(4)
F6 C9 1.340(4)
F4 C6 1.340(4)
F1 C2 1.347(4)
F2 C3 1.349(4)
F3 C5 1.348(4)
F7 C11 1.346(4)
F8 C12 1.341(4)
N3 C13 1.335(5)
N3 C17 1.338(5)
C20 C19 1.383(5)
C20 C21 1.400(4)
C20 C24 1.480(5)
N4 C22 1.333(5)
N4 C18 1.339(4)
C19 C18 1.378(5)
N1 N2 1.252(4)
N1 C10 1.450(4)
N2 C4 1.436(5)
C13 C14 1.380(5)
C14 C15 1.393(5)
C15 C16 1.398(5)
C15 C23 1.465(5)
C23 C24 1.329(5)
C21 C22 1.388(5)
C16 C17 1.380(5)
C7 C12 1.385(4)
C7 C8 1.385(5)
C8 C9 1.378(5)
C9 C10 1.386(5)
C10 C11 1.383(5)
C4 C5 1.382(5)
C4 C3 1.392(5)
C3 C2 1.365(5)
C2 C1 1.385(5)
C1 C6 1.382(5)
C5 C6 1.374(5)
C11 C12 1.384(5)
